data_7064356
loop_
_publ_author_name
'Panova, Elizaveta V.'
'Ganiev, Bakhtiyor Sh.'
'Avezov, Kuvondik G.'
'Umarov, Bako B.'
'Voronina, Julia K.'
'Safin, Damir A.'

_publ_section_title
;
 Synthesis and structural elucidation of a trifluoromethylated
 cyclopentene hydrazone: a combined X-ray and computational study
;
_journal_issue 17
_journal_name_full 'New Journal of Chemistry'
_journal_page_first 7490
_journal_page_last 7504
_journal_paper_doi 10.1039/D6NJ00632A
_journal_volume 50
_journal_year 2026
_chemical_formula_moiety 'C14 H13 F3 N2 O2'
_chemical_formula_sum 'C14 H13 F3 N2 O2'
_chemical_formula_weight 298.26
_chemical_name_common N'-(2-trifluoroacetylcyclopent-1-enyl)benzohydrazide
_chemical_name_systematic 'bezoylhydrazone 2-trifluoroacetylsiklopentanone'
_space_group_crystal_system triclinic
_space_group_IT_number 2
_space_group_name_Hall '-P 1'
_space_group_name_H-M_alt 'P -1'
_atom_sites_solution_hydrogens mixed
_audit_creation_date 2025-09-01
_audit_creation_method
;
Olex2 1.5
(compiled 2025.07.13 svn.rb7424aed for OlexSys, GUI svn.r7314)
;
_audit_update_record
;
2025-10-07 deposited with the CCDC.	2026-03-30 downloaded from the CCDC.
;
_cell_angle_alpha 97.863(5)
_cell_angle_beta 105.578(6)
_cell_angle_gamma 97.842(5)
_cell_formula_units_Z 4
_cell_length_a 9.3763(6)
_cell_length_b 11.8162(7)
_cell_length_c 13.2214(9)
_cell_measurement_reflns_used 3569
_cell_measurement_temperature 293(2)
_cell_measurement_theta_max 74.4810
_cell_measurement_theta_min 3.8250
_cell_volume 1374.54(16)
_computing_molecular_graphics 'Olex2 1.5 (Dolomanov et al., 2009)'
_computing_publication_material 'Olex2 1.5 (Dolomanov et al., 2009)'
_computing_structure_refinement 'XL  (Sheldrick, 2008)'
_diffrn_ambient_temperature 293(2)
_diffrn_measured_fraction_theta_full 0.999
_diffrn_measured_fraction_theta_max 0.975
_diffrn_measurement_device_type 'Xcalibur, Ruby'
_diffrn_measurement_method '\w scans'
_diffrn_radiation_type CuK\a
_diffrn_radiation_wavelength 1.54184
_diffrn_reflns_av_R_equivalents 0.0669
_diffrn_reflns_av_unetI/netI 0.0526
_diffrn_reflns_Laue_measured_fraction_full 0.999
_diffrn_reflns_Laue_measured_fraction_max 0.975
_diffrn_reflns_limit_h_max 11
_diffrn_reflns_limit_h_min -11
_diffrn_reflns_limit_k_max 14
_diffrn_reflns_limit_k_min -14
_diffrn_reflns_limit_l_max 16
_diffrn_reflns_limit_l_min -16
_diffrn_reflns_number 22830
_diffrn_reflns_point_group_measured_fraction_full 0.999
_diffrn_reflns_point_group_measured_fraction_max 0.975
_diffrn_reflns_theta_full 67.684
_diffrn_reflns_theta_max 76.546
_diffrn_reflns_theta_min 3.529
_exptl_absorpt_coefficient_mu 1.081
_exptl_crystal_colour colorless
_exptl_crystal_density_diffrn 1.441
_exptl_crystal_description plate
_exptl_crystal_F_000 616
_refine_diff_density_max 0.275
_refine_diff_density_min -0.399
_refine_diff_density_rms 0.053
_refine_ls_extinction_method none
_refine_ls_goodness_of_fit_ref 1.033
_refine_ls_hydrogen_treatment mixed
_refine_ls_matrix_type full
_refine_ls_number_parameters 437
_refine_ls_number_reflns 5637
_refine_ls_number_restraints 182
_refine_ls_restrained_S_all 1.179
_refine_ls_R_factor_all 0.1134
_refine_ls_R_factor_gt 0.0634
_refine_ls_shift/su_max 0.000
_refine_ls_shift/su_mean 0.000
_refine_ls_structure_factor_coef Fsqd
_refine_ls_weighting_details 'w=1/[\s^2^(Fo^2^)+(0.0924P)^2^+0.0155P] where P=(Fo^2^+2Fc^2^)/3'
_refine_ls_weighting_scheme calc
_refine_ls_wR_factor_gt 0.1614
_refine_ls_wR_factor_ref 0.2008
_reflns_Friedel_coverage 0.000
_reflns_number_gt 3139
_reflns_number_total 5637
_reflns_threshold_expression 'I > 2\s(I)'
_cod_data_source_file d6nj00632a2.cif
_cod_data_source_block 1586402
_cod_depositor_comments 'Adding full bibliography for 7064356.cif.'
_cod_original_cell_volume 1374.55(16)
_cod_database_code 7064356
_shelx_shelxl_version_number 2014/7
_shelx_space_group_comment
;
The symmetry employed for this shelxl refinement is uniquely defined
by the following loop, which should always be used as a source of
symmetry information in preference to the above space-group names.
They are only intended as comments.
;
_olex2_refinement_description
;
1. Fixed Uiso
 At 1.2 times of:
  All C(H) groups, All C(H,H) groups
2. Restrained distances
 F1A"-F2A" \\sim F1A"-F3A" \\sim F2A"-F3A" \\sim F2A'-F1A' \\sim F2A'-F3A'
\\sim F1A'-F3A' \\sim F2A-
 F1A \\sim F2A-F3A \\sim F1A-F3A
 with sigma of 0.04
 C3A-F1A" \\sim C3A-F2A" \\sim C3A-C2A \\sim C3A-F3A" \\sim C3A-F2A' \\sim
C3A-F1A' \\sim C3A-F3A' ~
 C3A-F2A \\sim C3A-F1A
 with sigma of 0.02
 F1B'-F3B' \\sim F1B'-F2B' \\sim F2B"-F3B" \\sim F2B"-F1B" \\sim F3B-F2B \\sim
F3B-F1B \\sim F2B-F1B ~
 F3B'-F2B' \\sim F3B"-F1B"
 with sigma of 0.04
 C3B-F1B' \\sim C3B-F2B" \\sim C3B-F3B \\sim C3B-F2B \\sim C3B-F3B' \\sim
C3B-F3B" \\sim C3B-F1B" ~
 C3B-F1B \\sim C3B-C2B
 with sigma of 0.02
3. Uiso/Uaniso restraints and constraints
Uanis(F2A) \\sim Ueq, Uanis(F2A') \\sim Ueq, Uanis(F2A") \\sim Ueq: with sigma
of 0.01 and sigma for terminal atoms of 0.02
Uanis(F2B) \\sim Ueq, Uanis(F2B') \\sim Ueq, Uanis(F2B") \\sim Ueq: with sigma
of 0.01 and sigma for terminal atoms of 0.02
Uanis(F2A') = Uanis(F2A) = Uanis(F2A")
Uanis(F3A') = Uanis(F3A) = Uanis(F3A")
Uanis(F1A') = Uanis(F1A) = Uanis(F1A")
Uanis(F3B) = Uanis(F3B") = Uanis(F3B')
Uanis(F1B") = Uanis(F1B') = Uanis(F1B)
Uanis(F2B") = Uanis(F2B') = Uanis(F2B)
4. Others
 1*[Sof(F1A)+Sof(F2A)+Sof(F3A)]+1*[Sof(F1A')+Sof(F2A')+Sof(F3A')]+1*[Sof(F1A")+
 Sof(F2A")+Sof(F3A")]=1 with esd of 0.000001
 1*[Sof(F1B)+Sof(F2B)+Sof(F3B)]+1*[Sof(F1B')+Sof(F2B')+Sof(F3B')]+1*[Sof(F1B")+
 Sof(F2B")+Sof(F3B")]=1 with esd of 0.000001
 Sof(F1A)=Sof(F2A)=Sof(F3A)=FVAR(1)
 Sof(F1A')=Sof(F2A')=Sof(F3A')=FVAR(2)
 Sof(F1A")=Sof(F2A")=Sof(F3A")=FVAR(3)
 Sof(F1B)=Sof(F2B)=Sof(F3B)=FVAR(4)
 Sof(F1B')=Sof(F2B')=Sof(F3B')=FVAR(5)
 Sof(F1B")=Sof(F2B")=Sof(F3B")=FVAR(6)
5.a Secondary CH2 refined with riding coordinates:
 C12A(H8A,H9A), C13A(H10A,H11A), C14A(H12A,H13A), C12B(H8B,H9B), C13B(H10B,
 H11B), C14B(H12B,H13B)
5.b Aromatic/amide H refined with riding coordinates:
 C5A(H3A), C6A(H4A), C7A(H5A), C8A(H6A), C9A(H7A), C5B(H3B), C6B(H4B),
 C7B(H5B), C8B(H6B), C9B(H7B)
;
_olex2_submission_special_instructions 'No special instructions were received'

loop_
_space_group_symop_operation_xyz
'x, y, z'
'-x, -y, -z'

loop_
_atom_site_label
_atom_site_type_symbol
_atom_site_fract_x
_atom_site_fract_y
_atom_site_fract_z
_atom_site_U_iso_or_equiv
_atom_site_adp_type
_atom_site_occupancy
_atom_site_site_symmetry_order
_atom_site_calc_flag
_atom_site_refinement_flags_posn
_atom_site_refinement_flags_adp
_atom_site_refinement_flags_occupancy
_atom_site_disorder_assembly
_atom_site_disorder_group
F1A F 0.2635(5) -0.3271(5) -0.1294(4) 0.0950(14) Uani 0.647(3) 1 d D . P A 1
F1A' F 0.2232(16) -0.3268(17) -0.0986(13) 0.0950(14) Uani 0.220(3) 1 d D . P A 2
F1A" F 0.327(2) -0.352(2) -0.1411(12) 0.0950(14) Uani 0.133(3) 1 d D . P A 3
O1A O 0.4803(2) 0.01322(19) 0.33682(18) 0.0651(6) Uani 1 1 d . . . . .
N1A N 0.6787(3) 0.0270(2) 0.2731(2) 0.0585(7) Uani 1 1 d . . . . .
H1A H 0.770(4) 0.052(3) 0.277(3) 0.066(10) Uiso 1 1 d . . . . .
C1A C 0.6037(3) 0.0658(2) 0.3404(2) 0.0517(7) Uani 1 1 d . . . . .
F2A F 0.2302(5) -0.4358(4) -0.0174(4) 0.097(2) Uani 0.647(3) 1 d D U P A 1
F2A' F 0.2937(19) -0.4606(14) 0.0006(15) 0.097(2) Uani 0.220(3) 1 d D U P A 2
F2A" F 0.1930(18) -0.394(2) -0.040(2) 0.097(2) Uani 0.133(3) 1 d D U P A 3
O2A O 0.3987(3) -0.2673(2) 0.1333(2) 0.0848(8) Uani 1 1 d . . . . .
N2A N 0.6113(3) -0.0760(2) 0.2022(2) 0.0621(7) Uani 1 1 d . . . . .
H2A H 0.544(4) -0.126(3) 0.225(3) 0.062(9) Uiso 1 1 d . . . . .
C2A C 0.4306(4) -0.2723(3) 0.0468(3) 0.0630(8) Uani 1 1 d D . . . .
F3A F 0.4206(9) -0.4372(6) -0.0803(5) 0.095(2) Uani 0.647(3) 1 d D . P A 1
F3A' F 0.407(3) -0.412(2) -0.110(2) 0.095(2) Uani 0.220(3) 1 d D . P A 2
F3A" F 0.393(3) -0.4674(14) -0.0319(18) 0.095(2) Uani 0.133(3) 1 d D . P A 3
C3A C 0.3370(4) -0.3687(3) -0.0421(3) 0.0763(10) Uani 1 1 d D . . . .
C4A C 0.6783(3) 0.1752(2) 0.4180(2) 0.0529(7) Uani 1 1 d . . . . .
C5A C 0.7703(4) 0.2623(3) 0.3925(3) 0.0652(8) Uani 1 1 d . . . . .
H3A H 0.7936 0.2510 0.3282 0.078 Uiso 1 1 calc R U . . .
C6A C 0.8272(4) 0.3665(3) 0.4640(4) 0.0818(11) Uani 1 1 d . . . . .
H4A H 0.8897 0.4250 0.4478 0.098 Uiso 1 1 calc R U . . .
C7A C 0.7916(5) 0.3836(3) 0.5585(3) 0.0851(12) Uani 1 1 d . . . . .
H5A H 0.8287 0.4541 0.6055 0.102 Uiso 1 1 calc R U . . .
C8A C 0.7022(5) 0.2976(3) 0.5839(3) 0.0792(10) Uani 1 1 d . . . . .
H6A H 0.6805 0.3091 0.6488 0.095 Uiso 1 1 calc R U . . .
C9A C 0.6435(4) 0.1929(3) 0.5133(3) 0.0650(8) Uani 1 1 d . . . . .
H7A H 0.5810 0.1350 0.5302 0.078 Uiso 1 1 calc R U . . .
C10A C 0.6224(3) -0.0972(2) 0.1038(2) 0.0538(7) Uani 1 1 d . . . . .
C11A C 0.5417(3) -0.1927(3) 0.0272(2) 0.0573(7) Uani 1 1 d . . . . .
C12A C 0.5866(5) -0.1914(3) -0.0736(3) 0.0803(11) Uani 1 1 d . . . . .
H8A H 0.5007 -0.1894 -0.1333 0.096 Uiso 1 1 calc R U . . .
H9A H 0.6293 -0.2593 -0.0904 0.096 Uiso 1 1 calc R U . . .
C13A C 0.7030(5) -0.0815(4) -0.0492(3) 0.0870(12) Uani 1 1 d . . . . .
H10A H 0.7976 -0.1007 -0.0562 0.104 Uiso 1 1 calc R U . . .
H11A H 0.6697 -0.0312 -0.0995 0.104 Uiso 1 1 calc R U . . .
C14A C 0.7252(4) -0.0196(3) 0.0630(3) 0.0702(9) Uani 1 1 d . . . . .
H12A H 0.8290 -0.0109 0.1061 0.084 Uiso 1 1 calc R U . . .
H13A H 0.6976 0.0566 0.0630 0.084 Uiso 1 1 calc R U . . .
F1B F 0.8110(7) -0.3391(7) 0.4736(6) 0.0933(19) Uani 0.473(3) 1 d D . P B 1
F1B' F 0.7545(14) -0.3194(13) 0.4734(9) 0.0933(19) Uani 0.304(3) 1 d D . P B 2
F1B" F 0.6684(16) -0.2696(11) 0.4342(11) 0.0933(19) Uani 0.223(3) 1 d D . P B 3
O1B O 0.9721(2) 0.13512(19) 0.26802(19) 0.0664(6) Uani 1 1 d . . . . .
N1B N 1.1879(3) 0.0749(2) 0.3326(2) 0.0568(6) Uani 1 1 d . . . . .
H1B H 1.285(4) 0.076(3) 0.341(3) 0.067(10) Uiso 1 1 d . . . . .
C1B C 1.1094(3) 0.1525(2) 0.2915(2) 0.0506(7) Uani 1 1 d . . . . .
F2B F 0.7279(10) -0.3931(6) 0.3105(6) 0.108(2) Uani 0.473(3) 1 d D U P B 1
F2B' F 0.8089(13) -0.4168(10) 0.3431(10) 0.108(2) Uani 0.304(3) 1 d D U P B 2
F2B" F 0.8080(14) -0.3932(9) 0.3987(12) 0.108(2) Uani 0.223(3) 1 d D U P B 3
O2B O 0.9189(3) -0.1218(2) 0.4525(2) 0.0837(8) Uani 1 1 d . . . . .
N2B N 1.1109(3) -0.0224(2) 0.3578(2) 0.0585(7) Uani 1 1 d . . . . .
H2B H 1.074(5) -0.008(4) 0.417(4) 0.101(14) Uiso 1 1 d . . . . .
C2B C 0.8855(4) -0.2032(3) 0.3766(3) 0.0604(8) Uani 1 1 d D . . . .
F3B F 0.6387(5) -0.2541(6) 0.3839(7) 0.1055(19) Uani 0.473(3) 1 d D . P B 1
F3B' F 0.6377(8) -0.3153(11) 0.2998(10) 0.1055(19) Uani 0.304(3) 1 d D . P B 2
F3B" F 0.6745(12) -0.3387(15) 0.2727(9) 0.1055(19) Uani 0.223(3) 1 d D . P B 3
C3B C 0.7631(5) -0.2993(3) 0.3806(3) 0.0856(12) Uani 1 1 d D . . . .
C4B C 1.1959(3) 0.2591(2) 0.2732(2) 0.0495(7) Uani 1 1 d . . . . .
C5B C 1.3443(3) 0.3041(3) 0.3292(3) 0.0582(7) Uani 1 1 d . . . . .
H3B H 1.3961 0.2667 0.3811 0.070 Uiso 1 1 calc R U . . .
C6B C 1.4163(4) 0.4044(3) 0.3086(3) 0.0662(9) Uani 1 1 d . . . . .
H4B H 1.5166 0.4337 0.3462 0.079 Uiso 1 1 calc R U . . .
C7B C 1.3408(4) 0.4609(3) 0.2332(3) 0.0691(9) Uani 1 1 d . . . . .
H5B H 1.3897 0.5287 0.2198 0.083 Uiso 1 1 calc R U . . .
C8B C 1.1934(4) 0.4176(3) 0.1774(3) 0.0718(9) Uani 1 1 d . . . . .
H6B H 1.1425 0.4557 0.1257 0.086 Uiso 1 1 calc R U . . .
C9B C 1.1199(4) 0.3173(3) 0.1976(3) 0.0638(8) Uani 1 1 d . . . . .
H7B H 1.0193 0.2888 0.1603 0.077 Uiso 1 1 calc R U . . .
C10B C 1.0541(3) -0.1194(2) 0.2847(2) 0.0525(7) Uani 1 1 d . . . . .
C11B C 0.9507(3) -0.2109(2) 0.2924(3) 0.0555(7) Uani 1 1 d . . . . .
C12B C 0.9207(4) -0.3080(3) 0.1973(3) 0.0746(10) Uani 1 1 d . . . . .
H8B H 0.9480 -0.3786 0.2204 0.090 Uiso 1 1 calc R U . . .
H9B H 0.8153 -0.3239 0.1561 0.090 Uiso 1 1 calc R U . . .
C13B C 1.0185(6) -0.2633(4) 0.1324(4) 0.1038(16) Uani 1 1 d . . . . .
H10B H 0.9565 -0.2613 0.0612 0.125 Uiso 1 1 calc R U . . .
H11B H 1.0893 -0.3146 0.1261 0.125 Uiso 1 1 calc R U . . .
C14B C 1.1029(4) -0.1425(3) 0.1868(3) 0.0687(9) Uani 1 1 d . . . . .
H12B H 1.2108 -0.1396 0.2050 0.082 Uiso 1 1 calc R U . . .
H13B H 1.0761 -0.0862 0.1413 0.082 Uiso 1 1 calc R U . . .

loop_
_atom_site_aniso_label
_atom_site_aniso_U_11
_atom_site_aniso_U_22
_atom_site_aniso_U_33
_atom_site_aniso_U_23
_atom_site_aniso_U_13
_atom_site_aniso_U_12
F1A 0.066(3) 0.129(3) 0.077(3) 0.012(3) 0.0106(19) 0.001(3)
F1A' 0.066(3) 0.129(3) 0.077(3) 0.012(3) 0.0106(19) 0.001(3)
F1A" 0.066(3) 0.129(3) 0.077(3) 0.012(3) 0.0106(19) 0.001(3)
O1A 0.0550(12) 0.0661(13) 0.0743(15) -0.0007(11) 0.0323(11) -0.0024(10)
N1A 0.0497(14) 0.0544(14) 0.0702(17) -0.0023(12) 0.0285(12) -0.0027(11)
C1A 0.0458(14) 0.0537(15) 0.0577(17) 0.0095(13) 0.0212(13) 0.0052(12)
F2A 0.097(4) 0.084(4) 0.090(3) -0.002(2) 0.029(4) -0.033(3)
F2A' 0.097(4) 0.084(4) 0.090(3) -0.002(2) 0.029(4) -0.033(3)
F2A" 0.097(4) 0.084(4) 0.090(3) -0.002(2) 0.029(4) -0.033(3)
O2A 0.0907(18) 0.0828(16) 0.0734(16) -0.0042(13) 0.0382(14) -0.0192(14)
N2A 0.0630(15) 0.0553(14) 0.0668(17) -0.0032(12) 0.0316(13) -0.0046(12)
C2A 0.0619(18) 0.0610(18) 0.063(2) 0.0017(15) 0.0213(16) 0.0029(14)
F3A 0.114(2) 0.073(4) 0.092(5) -0.011(3) 0.037(4) 0.011(2)
F3A' 0.114(2) 0.073(4) 0.092(5) -0.011(3) 0.037(4) 0.011(2)
F3A" 0.114(2) 0.073(4) 0.092(5) -0.011(3) 0.037(4) 0.011(2)
C3A 0.073(2) 0.075(2) 0.074(2) 0.0018(19) 0.023(2) -0.0039(19)
C4A 0.0456(14) 0.0529(15) 0.0583(18) 0.0027(13) 0.0167(13) 0.0074(12)
C5A 0.0581(17) 0.0568(17) 0.079(2) 0.0041(16) 0.0256(16) 0.0034(14)
C6A 0.072(2) 0.061(2) 0.104(3) 0.000(2) 0.026(2) -0.0019(17)
C7A 0.083(3) 0.067(2) 0.091(3) -0.016(2) 0.016(2) 0.0115(19)
C8A 0.087(2) 0.081(2) 0.061(2) -0.0119(18) 0.0165(19) 0.018(2)
C9A 0.0647(19) 0.0664(19) 0.063(2) 0.0036(16) 0.0216(16) 0.0097(15)
C10A 0.0520(15) 0.0528(15) 0.0617(19) 0.0078(14) 0.0253(14) 0.0123(12)
C11A 0.0568(16) 0.0568(16) 0.0591(19) 0.0040(14) 0.0219(14) 0.0100(13)
C12A 0.093(3) 0.078(2) 0.073(2) -0.0007(19) 0.046(2) 0.000(2)
C13A 0.094(3) 0.093(3) 0.075(3) 0.007(2) 0.042(2) -0.006(2)
C14A 0.073(2) 0.0636(19) 0.077(2) 0.0068(17) 0.0375(18) -0.0008(16)
F1B 0.099(5) 0.086(4) 0.117(3) 0.043(2) 0.063(3) 0.004(3)
F1B' 0.099(5) 0.086(4) 0.117(3) 0.043(2) 0.063(3) 0.004(3)
F1B" 0.099(5) 0.086(4) 0.117(3) 0.043(2) 0.063(3) 0.004(3)
O1B 0.0441(11) 0.0682(13) 0.0884(16) 0.0140(12) 0.0262(11) 0.0013(9)
N1B 0.0480(13) 0.0461(12) 0.0805(18) 0.0116(12) 0.0295(13) 0.0008(10)
C1B 0.0449(14) 0.0528(15) 0.0547(17) 0.0013(13) 0.0232(13) 0.0012(12)
F2B 0.135(6) 0.072(3) 0.102(5) -0.008(3) 0.051(4) -0.037(4)
F2B' 0.135(6) 0.072(3) 0.102(5) -0.008(3) 0.051(4) -0.037(4)
F2B" 0.135(6) 0.072(3) 0.102(5) -0.008(3) 0.051(4) -0.037(4)
O2B 0.1058(19) 0.0627(14) 0.0865(18) -0.0036(13) 0.0577(15) -0.0140(13)
N2B 0.0626(15) 0.0453(12) 0.0712(17) 0.0064(12) 0.0339(13) -0.0034(11)
C2B 0.0639(18) 0.0487(15) 0.069(2) 0.0072(15) 0.0263(16) -0.0010(13)
F3B 0.053(2) 0.129(4) 0.147(5) 0.057(4) 0.044(3) -0.003(2)
F3B' 0.053(2) 0.129(4) 0.147(5) 0.057(4) 0.044(3) -0.003(2)
F3B" 0.053(2) 0.129(4) 0.147(5) 0.057(4) 0.044(3) -0.003(2)
C3B 0.090(3) 0.070(2) 0.090(3) 0.009(2) 0.035(2) -0.019(2)
C4B 0.0496(15) 0.0432(13) 0.0575(17) 0.0007(12) 0.0248(13) 0.0043(11)
C5B 0.0497(16) 0.0521(16) 0.073(2) 0.0131(14) 0.0200(15) 0.0045(13)
C6B 0.0554(17) 0.0572(17) 0.082(2) 0.0036(17) 0.0267(16) -0.0056(14)
C7B 0.083(2) 0.0458(15) 0.086(2) 0.0088(16) 0.043(2) 0.0007(16)
C8B 0.091(3) 0.0598(18) 0.073(2) 0.0214(17) 0.032(2) 0.0172(18)
C9B 0.0588(17) 0.0611(18) 0.070(2) 0.0093(16) 0.0196(16) 0.0071(14)
C10B 0.0532(15) 0.0489(15) 0.0595(18) 0.0102(13) 0.0235(13) 0.0088(12)
C11B 0.0564(16) 0.0422(14) 0.0667(19) 0.0052(13) 0.0231(14) -0.0003(12)
C12B 0.087(2) 0.0591(19) 0.073(2) -0.0049(17) 0.0318(19) -0.0026(17)
C13B 0.133(4) 0.083(3) 0.093(3) -0.015(2) 0.064(3) -0.018(3)
C14B 0.078(2) 0.0638(19) 0.071(2) 0.0063(16) 0.0381(18) 0.0062(16)

loop_
_atom_type_symbol
_atom_type_description
_atom_type_scat_dispersion_real
_atom_type_scat_dispersion_imag
_atom_type_scat_source
C C 0.0181 0.0091 'International Tables Vol C Tables 4.2.6.8 and 6.1.1.4'
H H 0.0000 0.0000 'International Tables Vol C Tables 4.2.6.8 and 6.1.1.4'
N N 0.0311 0.0180 'International Tables Vol C Tables 4.2.6.8 and 6.1.1.4'
O O 0.0492 0.0322 'International Tables Vol C Tables 4.2.6.8 and 6.1.1.4'
F F 0.0727 0.0534 'International Tables Vol C Tables 4.2.6.8 and 6.1.1.4'

loop_
_geom_angle_atom_site_label_1
_geom_angle_atom_site_label_2
_geom_angle_atom_site_label_3
_geom_angle
_geom_angle_site_symmetry_1
_geom_angle_site_symmetry_3
_geom_angle_publ_flag
C1A N1A H1A 126(2) . . ?
C1A N1A N2A 116.9(2) . . ?
N2A N1A H1A 116(2) . . ?
O1A C1A N1A 121.0(3) . . ?
O1A C1A C4A 122.3(3) . . ?
N1A C1A C4A 116.7(2) . . ?
N1A N2A H2A 115(2) . . ?
C10A N2A N1A 123.4(2) . . ?
C10A N2A H2A 121.2(19) . . ?
O2A C2A C3A 116.0(3) . . ?
O2A C2A C11A 124.9(3) . . ?
C11A C2A C3A 119.1(3) . . ?
F1A C3A C2A 111.8(4) . . ?
F1A' C3A F2A' 113.8(10) . . ?
F1A' C3A C2A 107.4(9) . . ?
F1A' C3A F3A' 106.9(13) . . ?
F1A" C3A F2A" 104.7(13) . . ?
F1A" C3A C2A 116.6(12) . . ?
F1A" C3A F3A" 106.4(13) . . ?
F2A C3A F1A 105.4(4) . . ?
F2A C3A C2A 114.7(4) . . ?
F2A C3A F3A 108.2(5) . . ?
F2A' C3A C2A 108.9(9) . . ?
F2A" C3A C2A 112.8(12) . . ?
F2A" C3A F3A" 105.9(12) . . ?
F3A C3A F1A 103.4(4) . . ?
F3A C3A C2A 112.5(5) . . ?
F3A' C3A F2A' 103.9(12) . . ?
F3A' C3A C2A 116.1(14) . . ?
F3A" C3A C2A 109.7(10) . . ?
C5A C4A C1A 121.5(3) . . ?
C9A C4A C1A 118.3(3) . . ?
C9A C4A C5A 120.0(3) . . ?
C4A C5A H3A 120.3 . . ?
C6A C5A C4A 119.3(3) . . ?
C6A C5A H3A 120.3 . . ?
C5A C6A H4A 119.8 . . ?
C7A C6A C5A 120.3(4) . . ?
C7A C6A H4A 119.8 . . ?
C6A C7A H5A 119.8 . . ?
C8A C7A C6A 120.4(3) . . ?
C8A C7A H5A 119.8 . . ?
C7A C8A H6A 119.9 . . ?
C7A C8A C9A 120.2(4) . . ?
C9A C8A H6A 119.9 . . ?
C4A C9A C8A 119.8(3) . . ?
C4A C9A H7A 120.1 . . ?
C8A C9A H7A 120.1 . . ?
N2A C10A C11A 124.5(3) . . ?
N2A C10A C14A 123.3(3) . . ?
C11A C10A C14A 112.1(3) . . ?
C2A C11A C12A 128.5(3) . . ?
C10A C11A C2A 121.2(3) . . ?
C10A C11A C12A 110.3(3) . . ?
C11A C12A H8A 110.9 . . ?
C11A C12A H9A 110.9 . . ?
C11A C12A C13A 104.3(3) . . ?
H8A C12A H9A 108.9 . . ?
C13A C12A H8A 110.9 . . ?
C13A C12A H9A 110.9 . . ?
C12A C13A H10A 109.8 . . ?
C12A C13A H11A 109.8 . . ?
H10A C13A H11A 108.2 . . ?
C14A C13A C12A 109.5(3) . . ?
C14A C13A H10A 109.8 . . ?
C14A C13A H11A 109.8 . . ?
C10A C14A C13A 103.7(3) . . ?
C10A C14A H12A 111.0 . . ?
C10A C14A H13A 111.0 . . ?
C13A C14A H12A 111.0 . . ?
C13A C14A H13A 111.0 . . ?
H12A C14A H13A 109.0 . . ?
C1B N1B H1B 125(2) . . ?
C1B N1B N2B 118.6(2) . . ?
N2B N1B H1B 116(2) . . ?
O1B C1B N1B 121.1(3) . . ?
O1B C1B C4B 121.6(3) . . ?
N1B C1B C4B 117.2(2) . . ?
N1B N2B H2B 116(3) . . ?
C10B N2B N1B 120.3(3) . . ?
C10B N2B H2B 121(3) . . ?
O2B C2B C3B 113.5(3) . . ?
O2B C2B C11B 125.4(3) . . ?
C11B C2B C3B 121.1(3) . . ?
F1B C3B C2B 108.2(4) . . ?
F1B' C3B F2B' 97.0(8) . . ?
F1B' C3B C2B 118.7(7) . . ?
F1B' C3B F3B' 119.5(7) . . ?
F1B" C3B C2B 116.9(6) . . ?
F1B" C3B F3B" 106.0(9) . . ?
F2B C3B F1B 102.3(6) . . ?
F2B C3B C2B 119.0(4) . . ?
F2B C3B F3B 110.6(5) . . ?
F2B" C3B F1B" 113.7(8) . . ?
F2B" C3B C2B 114.3(6) . . ?
F2B" C3B F3B" 98.3(9) . . ?
C2B C3B F2B' 106.6(5) . . ?
F3B C3B F1B 106.9(5) . . ?
F3B C3B C2B 109.0(4) . . ?
F3B' C3B F2B' 94.8(7) . . ?
F3B' C3B C2B 113.9(5) . . ?
F3B" C3B C2B 105.0(6) . . ?
C5B C4B C1B 123.8(3) . . ?
C5B C4B C9B 119.0(3) . . ?
C9B C4B C1B 117.2(3) . . ?
C4B C5B H3B 119.8 . . ?
C6B C5B C4B 120.3(3) . . ?
C6B C5B H3B 119.8 . . ?
C5B C6B H4B 119.8 . . ?
C7B C6B C5B 120.4(3) . . ?
C7B C6B H4B 119.8 . . ?
C6B C7B H5B 120.0 . . ?
C8B C7B C6B 120.0(3) . . ?
C8B C7B H5B 120.0 . . ?
C7B C8B H6B 119.9 . . ?
C7B C8B C9B 120.2(4) . . ?
C9B C8B H6B 119.9 . . ?
C4B C9B H7B 119.9 . . ?
C8B C9B C4B 120.2(3) . . ?
C8B C9B H7B 119.9 . . ?
N2B C10B C11B 125.0(3) . . ?
N2B C10B C14B 122.4(3) . . ?
C11B C10B C14B 112.5(3) . . ?
C2B C11B C12B 129.5(3) . . ?
C10B C11B C2B 121.0(3) . . ?
C10B C11B C12B 109.5(3) . . ?
C11B C12B H8B 110.8 . . ?
C11B C12B H9B 110.8 . . ?
H8B C12B H9B 108.9 . . ?
C13B C12B C11B 104.7(3) . . ?
C13B C12B H8B 110.8 . . ?
C13B C12B H9B 110.8 . . ?
C12B C13B H10B 109.9 . . ?
C12B C13B H11B 109.9 . . ?
C12B C13B C14B 109.1(3) . . ?
H10B C13B H11B 108.3 . . ?
C14B C13B H10B 109.9 . . ?
C14B C13B H11B 109.9 . . ?
C10B C14B C13B 104.2(3) . . ?
C10B C14B H12B 110.9 . . ?
C10B C14B H13B 110.9 . . ?
C13B C14B H12B 110.9 . . ?
C13B C14B H13B 110.9 . . ?
H12B C14B H13B 108.9 . . ?

loop_
_geom_bond_atom_site_label_1
_geom_bond_atom_site_label_2
_geom_bond_distance
_geom_bond_site_symmetry_2
_geom_bond_publ_flag
F1A C3A 1.367(6) . ?
F1A' C3A 1.325(12) . ?
F1A" C3A 1.330(13) . ?
O1A C1A 1.222(3) . ?
N1A H1A 0.85(3) . ?
N1A C1A 1.345(4) . ?
N1A N2A 1.385(3) . ?
C1A C4A 1.489(4) . ?
F2A C3A 1.329(5) . ?
F2A' C3A 1.353(12) . ?
F2A" C3A 1.349(13) . ?
O2A C2A 1.253(4) . ?
N2A H2A 0.94(3) . ?
N2A C10A 1.326(4) . ?
C2A C3A 1.502(5) . ?
C2A C11A 1.407(4) . ?
F3A C3A 1.342(7) . ?
F3A' C3A 1.340(13) . ?
F3A" C3A 1.350(12) . ?
C4A C5A 1.388(4) . ?
C4A C9A 1.381(4) . ?
C5A H3A 0.9300 . ?
C5A C6A 1.387(5) . ?
C6A H4A 0.9300 . ?
C6A C7A 1.374(6) . ?
C7A H5A 0.9300 . ?
C7A C8A 1.364(6) . ?
C8A H6A 0.9300 . ?
C8A C9A 1.388(5) . ?
C9A H7A 0.9300 . ?
C10A C11A 1.384(4) . ?
C10A C14A 1.495(4) . ?
C11A C12A 1.503(4) . ?
C12A H8A 0.9700 . ?
C12A H9A 0.9700 . ?
C12A C13A 1.513(5) . ?
C13A H10A 0.9700 . ?
C13A H11A 0.9700 . ?
C13A C14A 1.508(5) . ?
C14A H12A 0.9700 . ?
C14A H13A 0.9700 . ?
F1B C3B 1.362(8) . ?
F1B' C3B 1.301(10) . ?
F1B" C3B 1.330(10) . ?
O1B C1B 1.222(3) . ?
N1B H1B 0.89(3) . ?
N1B C1B 1.335(4) . ?
N1B N2B 1.400(3) . ?
C1B C4B 1.488(4) . ?
F2B C3B 1.285(7) . ?
F2B' C3B 1.564(14) . ?
F2B" C3B 1.270(11) . ?
O2B C2B 1.231(4) . ?
N2B H2B 0.94(4) . ?
N2B C10B 1.336(4) . ?
C2B C3B 1.518(4) . ?
C2B C11B 1.404(4) . ?
F3B C3B 1.356(7) . ?
F3B' C3B 1.330(9) . ?
F3B" C3B 1.421(11) . ?
C4B C5B 1.380(4) . ?
C4B C9B 1.386(4) . ?
C5B H3B 0.9300 . ?
C5B C6B 1.379(4) . ?
C6B H4B 0.9300 . ?
C6B C7B 1.369(5) . ?
C7B H5B 0.9300 . ?
C7B C8B 1.368(5) . ?
C8B H6B 0.9300 . ?
C8B C9B 1.384(5) . ?
C9B H7B 0.9300 . ?
C10B C11B 1.384(4) . ?
C10B C14B 1.488(4) . ?
C11B C12B 1.518(4) . ?
C12B H8B 0.9700 . ?
C12B H9B 0.9700 . ?
C12B C13B 1.506(5) . ?
C13B H10B 0.9700 . ?
C13B H11B 0.9700 . ?
C13B C14B 1.513(5) . ?
C14B H12B 0.9700 . ?
C14B H13B 0.9700 . ?

loop_
_geom_hbond_atom_site_label_D
_geom_hbond_atom_site_label_H
_geom_hbond_atom_site_label_A
_geom_hbond_distance_DH
_geom_hbond_distance_HA
_geom_hbond_distance_DA
_geom_hbond_angle_DHA
_geom_hbond_site_symmetry_A
N1A H1A O1B 0.85(3) 2.05(4) 2.892(3) 169(3) .
N2A H2A O1A 0.94(3) 2.31(3) 2.608(3) 98(2) .
N2A H2A O2A 0.94(3) 2.01(3) 2.672(3) 126(3) .
N1B H1B O1A 0.89(3) 2.08(4) 2.920(3) 158(3) 1_655
N2B H2B O2B 0.94(4) 2.13(4) 2.934(4) 143(4) 2_756
N2B H2B O2B 0.94(4) 2.04(4) 2.687(3) 125(4) .

loop_
_geom_torsion_atom_site_label_1
_geom_torsion_atom_site_label_2
_geom_torsion_atom_site_label_3
_geom_torsion_atom_site_label_4
_geom_torsion
_geom_torsion_site_symmetry_1
_geom_torsion_site_symmetry_2
_geom_torsion_site_symmetry_3
_geom_torsion_site_symmetry_4
_geom_torsion_publ_flag
O1A C1A C4A C5A -147.3(3) . . . . ?
O1A C1A C4A C9A 27.1(5) . . . . ?
N1A C1A C4A C5A 32.5(4) . . . . ?
N1A C1A C4A C9A -153.2(3) . . . . ?
N1A N2A C10A C11A -171.7(3) . . . . ?
N1A N2A C10A C14A 8.5(5) . . . . ?
C1A N1A N2A C10A 145.2(3) . . . . ?
C1A C4A C5A C6A 174.7(3) . . . . ?
C1A C4A C9A C8A -175.2(3) . . . . ?
O2A C2A C3A F1A 120.7(4) . . . . ?
O2A C2A C3A F1A' 92.6(8) . . . . ?
O2A C2A C3A F1A" 155.3(13) . . . . ?
O2A C2A C3A F2A 0.9(6) . . . . ?
O2A C2A C3A F2A' -31.1(10) . . . . ?
O2A C2A C3A F2A" 34.1(13) . . . . ?
O2A C2A C3A F3A -123.4(4) . . . . ?
O2A C2A C3A F3A' -147.9(12) . . . . ?
O2A C2A C3A F3A" -83.6(12) . . . . ?
O2A C2A C11A C10A -2.7(6) . . . . ?
O2A C2A C11A C12A -179.6(4) . . . . ?
N2A N1A C1A O1A -1.5(5) . . . . ?
N2A N1A C1A C4A 178.7(3) . . . . ?
N2A C10A C11A C2A 4.8(5) . . . . ?
N2A C10A C11A C12A -177.8(3) . . . . ?
N2A C10A C14A C13A 177.7(3) . . . . ?
C2A C11A C12A C13A 176.1(4) . . . . ?
C3A C2A C11A C10A 174.8(3) . . . . ?
C3A C2A C11A C12A -2.1(6) . . . . ?
C4A C5A C6A C7A -0.6(6) . . . . ?
C5A C4A C9A C8A -0.7(5) . . . . ?
C5A C6A C7A C8A 1.1(6) . . . . ?
C6A C7A C8A C9A -1.5(6) . . . . ?
C7A C8A C9A C4A 1.3(6) . . . . ?
C9A C4A C5A C6A 0.4(5) . . . . ?
C10A C11A C12A C13A -1.0(4) . . . . ?
C11A C2A C3A F1A -56.9(5) . . . . ?
C11A C2A C3A F1A' -85.1(8) . . . . ?
C11A C2A C3A F1A" -22.3(13) . . . . ?
C11A C2A C3A F2A -176.8(4) . . . . ?
C11A C2A C3A F2A' 151.3(9) . . . . ?
C11A C2A C3A F2A" -143.6(12) . . . . ?
C11A C2A C3A F3A 59.0(5) . . . . ?
C11A C2A C3A F3A' 34.5(12) . . . . ?
C11A C2A C3A F3A" 98.7(12) . . . . ?
C11A C10A C14A C13A -2.1(4) . . . . ?
C11A C12A C13A C14A -0.3(5) . . . . ?
C12A C13A C14A C10A 1.4(5) . . . . ?
C14A C10A C11A C2A -175.4(3) . . . . ?
C14A C10A C11A C12A 2.0(4) . . . . ?
O1B C1B C4B C5B 156.2(3) . . . . ?
O1B C1B C4B C9B -21.8(4) . . . . ?
N1B C1B C4B C5B -25.3(4) . . . . ?
N1B C1B C4B C9B 156.8(3) . . . . ?
N1B N2B C10B C11B -165.7(3) . . . . ?
N1B N2B C10B C14B 17.2(5) . . . . ?
C1B N1B N2B C10B 89.3(3) . . . . ?
C1B C4B C5B C6B -179.1(3) . . . . ?
C1B C4B C9B C8B 179.4(3) . . . . ?
O2B C2B C3B F1B -58.1(6) . . . . ?
O2B C2B C3B F1B' -31.9(9) . . . . ?
O2B C2B C3B F1B" 25.7(9) . . . . ?
O2B C2B C3B F2B -174.2(6) . . . . ?
O2B C2B C3B F2B' -139.9(6) . . . . ?
O2B C2B C3B F2B" -110.6(9) . . . . ?
O2B C2B C3B F3B 57.8(6) . . . . ?
O2B C2B C3B F3B' 117.0(8) . . . . ?
O2B C2B C3B F3B" 142.8(8) . . . . ?
O2B C2B C11B C10B -4.8(6) . . . . ?
O2B C2B C11B C12B 178.2(4) . . . . ?
N2B N1B C1B O1B -5.9(4) . . . . ?
N2B N1B C1B C4B 175.6(2) . . . . ?
N2B C10B C11B C2B 5.9(5) . . . . ?
N2B C10B C11B C12B -176.6(3) . . . . ?
N2B C10B C14B C13B 176.3(3) . . . . ?
C2B C11B C12B C13B 177.2(4) . . . . ?
C3B C2B C11B C10B 175.1(3) . . . . ?
C3B C2B C11B C12B -1.8(6) . . . . ?
C4B C5B C6B C7B 0.7(5) . . . . ?
C5B C4B C9B C8B 1.4(5) . . . . ?
C5B C6B C7B C8B -0.3(5) . . . . ?
C6B C7B C8B C9B 0.5(5) . . . . ?
C7B C8B C9B C4B -1.1(5) . . . . ?
C9B C4B C5B C6B -1.2(5) . . . . ?
C10B C11B C12B C13B 0.0(4) . . . . ?
C11B C2B C3B F1B 121.9(5) . . . . ?
C11B C2B C3B F1B' 148.2(8) . . . . ?
C11B C2B C3B F1B" -154.3(8) . . . . ?
C11B C2B C3B F2B 5.8(8) . . . . ?
C11B C2B C3B F2B' 40.1(7) . . . . ?
C11B C2B C3B F2B" 69.4(9) . . . . ?
C11B C2B C3B F3B -122.2(5) . . . . ?
C11B C2B C3B F3B' -63.0(8) . . . . ?
C11B C2B C3B F3B" -37.1(9) . . . . ?
C11B C10B C14B C13B -1.0(4) . . . . ?
C11B C12B C13B C14B -0.6(5) . . . . ?
C12B C13B C14B C10B 1.0(5) . . . . ?
C14B C10B C11B C2B -176.8(3) . . . . ?
C14B C10B C11B C12B 0.7(4) . . . . ?
